data_1553078
loop_
_publ_author_name
'Nguyen, Andy I.'
'Hadt, Ryan G.'
'Solomon, Edward I.'
'Tilley, T. Don'

_publ_section_title
;
 Efficient C-H Bond Activations <i>via</i> O<sub>2</sub> Cleavage by a
 Dianionic Cobalt(II) Complex.
;
_journal_issue 7
_journal_name_full 'Chemical science'
_journal_page_first 2874
_journal_page_last 2878
_journal_paper_doi 10.1039/C4SC00108G
_journal_volume 5
_journal_year 2014
_chemical_formula_sum 'C54 H92 Br2 Co N5 O5'
_chemical_formula_weight 1110.08
_space_group_IT_number 14
_space_group_name_Hall '-P 2ybc'
_space_group_name_H-M_alt 'P 1 21/c 1'
_atom_sites_solution_hydrogens geom
_atom_sites_solution_primary direct
_atom_sites_solution_secondary difmap
_audit_creation_method SHELXL-97
_cell_angle_alpha 90.00
_cell_angle_beta 97.0370(10)
_cell_angle_gamma 90.00
_cell_formula_units_Z 4
_cell_length_a 10.7544(7)
_cell_length_b 28.8912(18)
_cell_length_c 18.3199(11)
_cell_measurement_temperature 100(2)
_cell_volume 5649.3(6)
_computing_structure_refinement 'SHELXL-97 (Sheldrick, 2008)'
_computing_structure_solution 'SHELXS-97 (Sheldrick, 2008)'
_diffrn_ambient_temperature 100(2)
_diffrn_measured_fraction_theta_full 0.992
_diffrn_measured_fraction_theta_max 0.988
_diffrn_radiation_monochromator graphite
_diffrn_radiation_source 'fine-focus sealed tube'
_diffrn_radiation_type MoK\a
_diffrn_radiation_wavelength 0.71073
_diffrn_reflns_av_R_equivalents 0.0406
_diffrn_reflns_av_sigmaI/netI 0.0576
_diffrn_reflns_limit_h_max 12
_diffrn_reflns_limit_h_min -12
_diffrn_reflns_limit_k_max 34
_diffrn_reflns_limit_k_min -28
_diffrn_reflns_limit_l_max 21
_diffrn_reflns_limit_l_min -16
_diffrn_reflns_number 30484
_diffrn_reflns_theta_full 25.00
_diffrn_reflns_theta_max 25.40
_diffrn_reflns_theta_min 1.32
_exptl_absorpt_coefficient_mu 1.767
_exptl_absorpt_correction_T_max 0.9489
_exptl_absorpt_correction_T_min 0.3323
_exptl_crystal_density_diffrn 1.305
_exptl_crystal_density_method 'not measured'
_exptl_crystal_F_000 2352
_exptl_crystal_size_max 0.80
_exptl_crystal_size_mid 0.12
_exptl_crystal_size_min 0.03
_refine_diff_density_max 0.881
_refine_diff_density_min -0.694
_refine_diff_density_rms 0.080
_refine_ls_extinction_method none
_refine_ls_goodness_of_fit_ref 1.037
_refine_ls_hydrogen_treatment mixed
_refine_ls_matrix_type full
_refine_ls_number_parameters 612
_refine_ls_number_reflns 10271
_refine_ls_number_restraints 54
_refine_ls_restrained_S_all 1.047
_refine_ls_R_factor_all 0.1103
_refine_ls_R_factor_gt 0.0658
_refine_ls_shift/su_max 0.001
_refine_ls_shift/su_mean 0.000
_refine_ls_structure_factor_coef Fsqd
_refine_ls_weighting_details 'calc w=1/[\s^2^(Fo^2^)+(0.0688P)^2^+12.6817P] where P=(Fo^2^+2Fc^2^)/3'
_refine_ls_weighting_scheme calc
_refine_ls_wR_factor_gt 0.1542
_refine_ls_wR_factor_ref 0.1756
_reflns_number_gt 6658
_reflns_number_total 10271
_reflns_threshold_expression >2sigma(I)
_cod_data_source_file c4sc00108g2.cif
_cod_data_source_block shelxl
_cod_database_code 1553078

loop_
_symmetry_equiv_pos_as_xyz
'x, y, z'
'-x, y+1/2, -z+1/2'
'-x, -y, -z'
'x, -y-1/2, z-1/2'

loop_
_atom_site_label
_atom_site_type_symbol
_atom_site_fract_x
_atom_site_fract_y
_atom_site_fract_z
_atom_site_U_iso_or_equiv
_atom_site_adp_type
_atom_site_occupancy
_atom_site_symmetry_multiplicity
_atom_site_calc_flag
_atom_site_refinement_flags
C1 C 0.7938(4) 0.09240(17) 0.7279(3) 0.0365(11) Uani 1 1 d .
C2 C 0.8578(5) 0.08213(19) 0.7981(3) 0.0441(13) Uani 1 1 d .
H2 H 0.9453 0.0763 0.8023 0.053 Uiso 1 1 calc R
C3 C 0.7990(5) 0.0802(2) 0.8605(3) 0.0499(14) Uani 1 1 d .
H3 H 0.8448 0.0729 0.9068 0.060 Uiso 1 1 calc R
C4 C 0.6712(5) 0.0890(2) 0.8545(3) 0.0514(14) Uani 1 1 d .
C5 C 0.6060(5) 0.09917(19) 0.7880(3) 0.0479(14) Uani 1 1 d .
H5 H 0.5189 0.1055 0.7855 0.057 Uiso 1 1 calc R
C6 C 0.6623(4) 0.10057(17) 0.7237(3) 0.0381(12) Uani 1 1 d .
C7 C 0.5794(4) 0.10999(17) 0.6542(3) 0.0407(12) Uani 1 1 d .
C8 C 0.5435(4) 0.1244(2) 0.5265(3) 0.0457(14) Uani 1 1 d .
H8A H 0.5251 0.1579 0.5264 0.055 Uiso 1 1 calc R
H8B H 0.4638 0.1073 0.5268 0.055 Uiso 1 1 calc R
C9 C 0.6036(4) 0.1117(2) 0.4593(3) 0.0430(13) Uani 1 1 d .
H9A H 0.5846 0.0791 0.4456 0.052 Uiso 1 1 calc R
H9B H 0.5702 0.1317 0.4174 0.052 Uiso 1 1 calc R
C10 C 0.8014(4) 0.12240(16) 0.4169(3) 0.0361(12) Uani 1 1 d .
C11 C 0.9401(4) 0.13005(16) 0.4306(3) 0.0329(11) Uani 1 1 d .
C12 C 0.9969(5) 0.14548(18) 0.3706(3) 0.0416(12) Uani 1 1 d .
H12 H 0.9473 0.1504 0.3247 0.050 Uiso 1 1 calc R
C13 C 1.1231(5) 0.15363(19) 0.3771(3) 0.0433(13) Uani 1 1 d .
C14 C 1.1982(4) 0.14682(18) 0.4433(3) 0.0398(12) Uani 1 1 d .
H14 H 1.2856 0.1530 0.4477 0.048 Uiso 1 1 calc R
C15 C 1.1432(4) 0.13081(17) 0.5026(3) 0.0376(12) Uani 1 1 d .
H15 H 1.1945 0.1258 0.5479 0.045 Uiso 1 1 calc R
C16 C 1.0134(4) 0.12161(16) 0.4985(3) 0.0329(11) Uani 1 1 d .
C17 C 0.8307(5) 0.17677(19) 0.5990(3) 0.0457(13) Uani 1 1 d .
H17A H 0.8221 0.1816 0.6516 0.055 Uiso 1 1 calc R
H17B H 0.9182 0.1842 0.5918 0.055 Uiso 1 1 calc R
C18 C 0.7493(6) 0.2083(2) 0.5564(3) 0.0473(14) Uani 1 1 d .
C19 C 0.3899(8) 0.1939(2) 0.9839(4) 0.083(2) Uani 1 1 d .
H19A H 0.3662 0.1661 0.9548 0.125 Uiso 1 1 calc R
H19B H 0.3233 0.2016 1.0138 0.125 Uiso 1 1 calc R
H19C H 0.4680 0.1880 1.0161 0.125 Uiso 1 1 calc R
C20 C 0.4086(6) 0.2336(2) 0.9332(3) 0.0633(17) Uani 1 1 d .
H20A H 0.4408 0.2607 0.9627 0.076 Uiso 1 1 calc R
H20B H 0.3270 0.2422 0.9055 0.076 Uiso 1 1 calc R
C21 C 0.5006(6) 0.2210(2) 0.8789(3) 0.0537(15) Uani 1 1 d .
H21A H 0.5763 0.2065 0.9058 0.064 Uiso 1 1 calc R
H21B H 0.4613 0.1984 0.8427 0.064 Uiso 1 1 calc R
C22 C 0.5379(5) 0.2642(2) 0.8391(3) 0.0489(14) Uani 1 1 d .
H22A H 0.4614 0.2822 0.8224 0.059 Uiso 1 1 calc R
H22B H 0.5920 0.2837 0.8744 0.059 Uiso 1 1 calc R
C23 C 0.1907(6) 0.2401(2) 0.6093(4) 0.0670(18) Uani 1 1 d .
H23A H 0.1450 0.2354 0.6518 0.101 Uiso 1 1 calc R
H23B H 0.1487 0.2233 0.5668 0.101 Uiso 1 1 calc R
H23C H 0.1927 0.2732 0.5978 0.101 Uiso 1 1 calc R
C24 C 0.3242(5) 0.2222(2) 0.6271(3) 0.0526(15) Uani 1 1 d .
H24A H 0.3696 0.2262 0.5837 0.063 Uiso 1 1 calc R
H24B H 0.3222 0.1887 0.6385 0.063 Uiso 1 1 calc R
C25 C 0.3938(5) 0.2481(2) 0.6929(3) 0.0513(14) Uani 1 1 d .
H25A H 0.4000 0.2813 0.6806 0.062 Uiso 1 1 calc R
H25B H 0.3461 0.2454 0.7356 0.062 Uiso 1 1 calc R
C26 C 0.5243(5) 0.2283(2) 0.7129(3) 0.0477(14) Uani 1 1 d .
H26A H 0.5672 0.2278 0.6681 0.057 Uiso 1 1 calc R
H26B H 0.5163 0.1959 0.7291 0.057 Uiso 1 1 calc R
C27 C 0.8397(9) 0.3497(3) 0.5988(5) 0.113(3) Uani 1 1 d .
H27A H 0.9187 0.3355 0.6201 0.170 Uiso 1 1 calc R
H27B H 0.8552 0.3816 0.5844 0.170 Uiso 1 1 calc R
H27C H 0.8048 0.3320 0.5554 0.170 Uiso 1 1 calc R
C28 C 0.7475(8) 0.3495(3) 0.6552(4) 0.084(2) Uani 1 1 d .
H28A H 0.6656 0.3614 0.6323 0.101 Uiso 1 1 calc R
H28B H 0.7784 0.3703 0.6964 0.101 Uiso 1 1 calc R
C29 C 0.7302(7) 0.3009(2) 0.6850(4) 0.073(2) Uani 1 1 d .
H29A H 0.6945 0.2805 0.6444 0.087 Uiso 1 1 calc R
H29B H 0.8126 0.2882 0.7054 0.087 Uiso 1 1 calc R
C30 C 0.6435(6) 0.3017(2) 0.7446(3) 0.0547(15) Uani 1 1 d .
H30A H 0.5660 0.3183 0.7252 0.066 Uiso 1 1 calc R
H30B H 0.6846 0.3198 0.7867 0.066 Uiso 1 1 calc R
C31 C 1.0074(6) 0.2267(3) 0.9421(4) 0.088(2) Uani 1 1 d .
H31A H 1.0482 0.2546 0.9261 0.132 Uiso 1 1 calc R
H31B H 1.0701 0.2023 0.9535 0.132 Uiso 1 1 calc R
H31C H 0.9673 0.2337 0.9860 0.132 Uiso 1 1 calc R
C32 C 0.9098(8) 0.2104(3) 0.8815(6) 0.128(4) Uani 1 1 d .
H32A H 0.9526 0.2008 0.8391 0.153 Uiso 1 1 calc R
H32B H 0.8679 0.1828 0.8990 0.153 Uiso 1 1 calc R
C33 C 0.8136(6) 0.2446(2) 0.8558(3) 0.0588(16) Uani 1 1 d .
H33A H 0.8540 0.2722 0.8371 0.071 Uiso 1 1 calc R
H33B H 0.7695 0.2544 0.8976 0.071 Uiso 1 1 calc R
C34 C 0.7187(5) 0.2249(2) 0.7950(3) 0.0496(14) Uani 1 1 d .
H34A H 0.7618 0.2194 0.7510 0.060 Uiso 1 1 calc R
H34B H 0.6896 0.1945 0.8114 0.060 Uiso 1 1 calc R
C35 C 1.532(2) -0.0767(7) 0.7720(12) 0.294(12) Uani 1 1 d U
H35A H 1.4834 -0.0868 0.7260 0.441 Uiso 1 1 calc R
H35B H 1.5000 -0.0921 0.8136 0.441 Uiso 1 1 calc R
H35C H 1.6203 -0.0848 0.7714 0.441 Uiso 1 1 calc R
C36 C 1.5207(14) -0.0297(5) 0.7791(8) 0.174(5) Uani 1 1 d U
H36A H 1.6035 -0.0152 0.7767 0.209 Uiso 1 1 calc R
H36B H 1.4952 -0.0227 0.8281 0.209 Uiso 1 1 calc R
C37 C 1.4157(11) -0.0061(6) 0.7138(6) 0.191(6) Uani 1 1 d U
H37A H 1.4269 0.0279 0.7169 0.229 Uiso 1 1 calc R
H37B H 1.4395 -0.0158 0.6656 0.229 Uiso 1 1 calc R
C38 C 1.2954(10) -0.0144(5) 0.7126(6) 0.141(4) Uani 1 1 d U
H38A H 1.2810 -0.0198 0.7642 0.170 Uiso 1 1 calc R
H38B H 1.2793 -0.0442 0.6866 0.170 Uiso 1 1 calc R
C39 C 0.9289(17) -0.0541(6) 0.8186(10) 0.235(9) Uani 1 1 d U
H39A H 0.9865 -0.0805 0.8229 0.353 Uiso 1 1 calc R
H39B H 0.8529 -0.0621 0.8404 0.353 Uiso 1 1 calc R
H39C H 0.9696 -0.0274 0.8445 0.353 Uiso 1 1 calc R
C40 C 0.9004(15) -0.0442(4) 0.7521(6) 0.150(5) Uani 1 1 d U
H40A H 0.8398 -0.0183 0.7486 0.180 Uiso 1 1 calc R
H40B H 0.8573 -0.0712 0.7271 0.180 Uiso 1 1 calc R
C41 C 1.0148(10) -0.0301(5) 0.7085(8) 0.172(5) Uani 1 1 d U
H41A H 1.0706 -0.0575 0.7137 0.207 Uiso 1 1 calc R
H41B H 0.9779 -0.0298 0.6563 0.207 Uiso 1 1 calc R
C42 C 1.0813(15) 0.0002(4) 0.7132(7) 0.188(7) Uani 1 1 d U
H42A H 1.1055 0.0024 0.7670 0.226 Uiso 1 1 calc R
H42B H 1.0241 0.0267 0.7009 0.226 Uiso 1 1 calc R
C43 C 1.3256(7) 0.0139(3) 0.4270(5) 0.090(2) Uani 1 1 d .
H43A H 1.3480 0.0467 0.4245 0.135 Uiso 1 1 calc R
H43B H 1.2998 0.0022 0.3772 0.135 Uiso 1 1 calc R
H43C H 1.3982 -0.0037 0.4496 0.135 Uiso 1 1 calc R
C44 C 1.2191(6) 0.0085(2) 0.4726(3) 0.0619(17) Uani 1 1 d .
H44A H 1.1824 -0.0228 0.4656 0.074 Uiso 1 1 calc R
H44B H 1.1529 0.0315 0.4571 0.074 Uiso 1 1 calc R
C45 C 1.2688(8) 0.0159(3) 0.5535(4) 0.094(3) Uani 1 1 d .
H45A H 1.3402 -0.0053 0.5674 0.113 Uiso 1 1 calc R
H45B H 1.2997 0.0481 0.5607 0.113 Uiso 1 1 calc R
C46 C 1.1739(10) 0.0076(3) 0.6002(5) 0.110(3) Uani 1 1 d .
H46A H 1.1476 -0.0251 0.5934 0.132 Uiso 1 1 calc R
H46B H 1.1007 0.0269 0.5818 0.132 Uiso 1 1 calc R
C47 C 1.1400(12) 0.1622(5) 0.7699(10) 0.218(9) Uani 1 1 d U
H47A H 1.1227 0.1729 0.7189 0.326 Uiso 1 1 calc R
H47B H 1.1627 0.1887 0.8023 0.326 Uiso 1 1 calc R
H47C H 1.0652 0.1471 0.7845 0.326 Uiso 1 1 calc R
C48 C 1.2256(16) 0.1349(4) 0.7749(7) 0.168(6) Uani 1 1 d U
H48A H 1.2711 0.1400 0.8246 0.201 Uiso 1 1 calc R
H48B H 1.2820 0.1462 0.7399 0.201 Uiso 1 1 calc R
C49 C 1.2230(8) 0.0855(3) 0.7658(5) 0.109(3) Uani 1 1 d U
H49A H 1.3036 0.0731 0.7899 0.131 Uiso 1 1 calc R
H49B H 1.1563 0.0732 0.7931 0.131 Uiso 1 1 calc R
C50 C 1.2033(6) 0.0670(2) 0.6935(4) 0.0694(19) Uani 1 1 d U
H50A H 1.2695 0.0796 0.6661 0.083 Uiso 1 1 calc R
H50B H 1.1224 0.0793 0.6696 0.083 Uiso 1 1 calc R
C51 C 1.1813(10) 0.0074(4) 0.9613(5) 0.129(4) Uani 1 1 d .
H51A H 1.2277 -0.0079 0.9245 0.155 Uiso 1 1 calc R
H51B H 1.1325 -0.0166 0.9840 0.155 Uiso 1 1 calc R
C52 C 1.2681(12) 0.0290(4) 1.0168(8) 0.184(7) Uani 1 1 d .
H52A H 1.3557 0.0219 1.0093 0.221 Uiso 1 1 calc R
H52B H 1.2534 0.0187 1.0666 0.221 Uiso 1 1 calc R
C53 C 1.2403(11) 0.0792(4) 1.0060(9) 0.181(7) Uani 1 1 d .
H53A H 1.2459 0.0953 1.0540 0.218 Uiso 1 1 calc R
H53B H 1.3009 0.0936 0.9763 0.218 Uiso 1 1 calc R
C54 C 1.1137(9) 0.0824(5) 0.9678(6) 0.119(4) Uani 1 1 d .
H54A H 1.0512 0.0844 1.0031 0.143 Uiso 1 1 calc R
H54B H 1.1046 0.1098 0.9350 0.143 Uiso 1 1 calc R
N1 N 0.6313(3) 0.11211(14) 0.5921(2) 0.0362(9) Uani 1 1 d .
N2 N 0.7402(3) 0.11818(14) 0.4755(2) 0.0386(10) Uani 1 1 d .
N3 N 0.6821(6) 0.23299(19) 0.5227(3) 0.0664(15) Uani 1 1 d .
N4 N 0.6068(4) 0.25458(16) 0.7731(2) 0.0462(11) Uani 1 1 d .
N5 N 1.2012(6) 0.01608(18) 0.6826(3) 0.0650(15) Uani 1 1 d .
O1 O 0.8581(3) 0.09283(12) 0.67165(18) 0.0405(8) Uani 1 1 d .
O2 O 0.9689(3) 0.10500(12) 0.55711(18) 0.0394(8) Uani 1 1 d .
O3 O 0.4641(3) 0.11547(14) 0.6571(2) 0.0531(10) Uani 1 1 d .
O4 O 0.7494(3) 0.12013(13) 0.35143(19) 0.0459(9) Uani 1 1 d .
O5 O 1.1000(6) 0.0406(3) 0.9267(3) 0.112(2) Uani 1 1 d .
Co1 Co 0.80059(5) 0.11255(2) 0.57576(4) 0.03511(19) Uani 1 1 d .
Br1 Br 0.58818(7) 0.08733(3) 0.94084(4) 0.0810(3) Uani 1 1 d .
Br2 Br 1.19456(6) 0.17702(3) 0.29380(3) 0.0664(2) Uani 1 1 d .

loop_
_atom_site_aniso_label
_atom_site_aniso_U_11
_atom_site_aniso_U_22
_atom_site_aniso_U_33
_atom_site_aniso_U_23
_atom_site_aniso_U_13
_atom_site_aniso_U_12
C1 0.028(2) 0.026(3) 0.055(3) 0.002(2) 0.006(2) -0.001(2)
C2 0.030(2) 0.047(4) 0.056(3) 0.009(3) 0.010(2) 0.000(2)
C3 0.049(3) 0.052(4) 0.050(3) 0.008(3) 0.013(3) 0.002(3)
C4 0.045(3) 0.052(4) 0.062(4) 0.004(3) 0.021(3) 0.002(3)
C5 0.034(3) 0.044(4) 0.067(4) 0.003(3) 0.012(3) 0.001(2)
C6 0.028(2) 0.026(3) 0.061(3) 0.002(2) 0.006(2) -0.003(2)
C7 0.031(3) 0.025(3) 0.066(4) 0.003(3) 0.006(2) 0.001(2)
C8 0.026(2) 0.043(4) 0.066(4) 0.009(3) -0.004(2) 0.000(2)
C9 0.028(2) 0.043(3) 0.055(3) 0.011(3) -0.005(2) -0.001(2)
C10 0.032(2) 0.023(3) 0.051(3) 0.005(2) -0.002(2) 0.000(2)
C11 0.030(2) 0.018(3) 0.050(3) 0.002(2) 0.000(2) 0.0002(19)
C12 0.039(3) 0.035(3) 0.048(3) 0.007(2) -0.002(2) -0.001(2)
C13 0.045(3) 0.040(3) 0.046(3) 0.008(2) 0.013(2) -0.003(2)
C14 0.031(2) 0.038(3) 0.050(3) -0.001(2) 0.005(2) -0.004(2)
C15 0.031(2) 0.035(3) 0.046(3) -0.002(2) 0.001(2) 0.003(2)
C16 0.031(2) 0.027(3) 0.041(3) -0.002(2) 0.004(2) 0.000(2)
C17 0.034(3) 0.040(3) 0.062(3) -0.003(3) 0.004(2) 0.001(2)
C18 0.057(3) 0.040(4) 0.047(3) -0.009(3) 0.016(3) -0.007(3)
C19 0.108(6) 0.067(5) 0.087(5) -0.011(4) 0.059(5) -0.012(4)
C20 0.069(4) 0.073(5) 0.052(4) -0.007(3) 0.026(3) 0.001(3)
C21 0.060(4) 0.054(4) 0.051(3) -0.016(3) 0.022(3) -0.005(3)
C22 0.057(3) 0.048(4) 0.043(3) -0.016(3) 0.013(3) -0.003(3)
C23 0.066(4) 0.069(5) 0.065(4) -0.015(3) 0.004(3) -0.004(3)
C24 0.068(4) 0.047(4) 0.043(3) -0.008(3) 0.005(3) -0.004(3)
C25 0.056(3) 0.052(4) 0.048(3) -0.014(3) 0.013(3) -0.008(3)
C26 0.055(3) 0.051(4) 0.040(3) -0.016(3) 0.013(2) -0.016(3)
C27 0.130(7) 0.128(8) 0.087(6) 0.010(5) 0.029(5) -0.063(6)
C28 0.110(6) 0.088(6) 0.054(4) 0.001(4) 0.009(4) -0.048(5)
C29 0.092(5) 0.067(5) 0.062(4) -0.013(3) 0.026(4) -0.030(4)
C30 0.078(4) 0.039(4) 0.048(3) -0.013(3) 0.010(3) -0.023(3)
C31 0.061(4) 0.081(6) 0.115(6) -0.029(5) -0.014(4) 0.002(4)
C32 0.075(5) 0.120(8) 0.175(10) -0.086(7) -0.042(6) 0.023(5)
C33 0.065(4) 0.058(4) 0.054(4) -0.013(3) 0.007(3) -0.018(3)
C34 0.047(3) 0.050(4) 0.054(3) -0.014(3) 0.017(3) -0.011(3)
C35 0.35(3) 0.151(17) 0.37(3) -0.041(17) 0.01(2) -0.129(18)
C36 0.192(13) 0.144(12) 0.175(12) -0.022(10) -0.027(10) -0.013(10)
C37 0.112(8) 0.313(16) 0.131(9) 0.047(10) -0.050(7) -0.125(9)
C38 0.126(9) 0.165(11) 0.124(8) 0.006(8) -0.018(7) 0.033(8)
C39 0.231(18) 0.196(18) 0.25(2) -0.021(16) -0.071(16) -0.024(14)
C40 0.293(16) 0.077(7) 0.093(7) 0.035(6) 0.082(9) 0.025(8)
C41 0.091(7) 0.235(14) 0.204(12) 0.093(11) 0.072(8) 0.030(8)
C42 0.280(16) 0.116(9) 0.195(12) -0.039(8) 0.135(11) -0.134(10)
C43 0.094(6) 0.055(5) 0.128(7) -0.005(5) 0.043(5) -0.007(4)
C44 0.086(5) 0.041(4) 0.064(4) -0.007(3) 0.028(3) -0.014(3)
C45 0.120(7) 0.092(6) 0.077(5) 0.015(4) 0.040(5) 0.052(5)
C46 0.159(9) 0.093(7) 0.089(6) -0.004(5) 0.060(6) -0.007(6)
C47 0.160(11) 0.162(13) 0.37(2) 0.104(14) 0.197(14) 0.040(10)
C48 0.286(17) 0.092(9) 0.150(10) -0.037(7) 0.129(11) -0.049(10)
C49 0.110(6) 0.112(8) 0.121(7) -0.044(6) 0.072(5) -0.063(5)
C50 0.070(4) 0.060(5) 0.083(5) 0.000(4) 0.030(4) -0.008(3)
C51 0.135(9) 0.150(10) 0.089(6) 0.037(7) -0.038(6) 0.019(7)
C52 0.161(11) 0.128(11) 0.236(15) 0.078(10) -0.083(11) -0.049(9)
C53 0.139(10) 0.110(10) 0.274(17) 0.082(10) -0.062(11) -0.049(8)
C54 0.081(6) 0.167(12) 0.108(8) 0.030(8) 0.002(5) -0.009(7)
N1 0.0262(19) 0.032(2) 0.049(2) 0.0060(19) 0.0004(18) 0.0009(17)
N2 0.0258(19) 0.032(3) 0.056(3) 0.005(2) -0.0042(18) -0.0004(17)
N3 0.095(4) 0.043(3) 0.059(3) 0.000(3) 0.000(3) 0.007(3)
N4 0.057(3) 0.040(3) 0.043(3) -0.015(2) 0.014(2) -0.010(2)
N5 0.102(4) 0.037(3) 0.061(3) 0.013(2) 0.029(3) 0.008(3)
O1 0.0271(16) 0.049(2) 0.046(2) 0.0071(17) 0.0074(15) -0.0022(15)
O2 0.0280(16) 0.046(2) 0.044(2) 0.0068(16) 0.0033(14) 0.0018(15)
O3 0.0289(18) 0.058(3) 0.073(3) 0.009(2) 0.0104(17) 0.0065(17)
O4 0.0408(19) 0.044(2) 0.049(2) 0.0142(18) -0.0077(16) -0.0036(16)
O5 0.095(4) 0.153(7) 0.083(4) 0.040(4) -0.010(3) -0.016(4)
Co1 0.0241(3) 0.0332(4) 0.0474(4) 0.0032(3) 0.0020(3) -0.0012(3)
Br1 0.0679(4) 0.1141(7) 0.0675(5) 0.0148(4) 0.0344(4) 0.0184(4)
Br2 0.0563(4) 0.0877(6) 0.0570(4) 0.0178(3) 0.0137(3) -0.0127(3)

loop_
_atom_type_symbol
_atom_type_description
_atom_type_scat_dispersion_real
_atom_type_scat_dispersion_imag
_atom_type_scat_source
C C 0.0033 0.0016 'International Tables Vol C Tables 4.2.6.8 and 6.1.1.4'
H H 0.0000 0.0000 'International Tables Vol C Tables 4.2.6.8 and 6.1.1.4'
N N 0.0061 0.0033 'International Tables Vol C Tables 4.2.6.8 and 6.1.1.4'
O O 0.0106 0.0060 'International Tables Vol C Tables 4.2.6.8 and 6.1.1.4'
Co Co 0.3494 0.9721 'International Tables Vol C Tables 4.2.6.8 and 6.1.1.4'
Br Br -0.2901 2.4595 'International Tables Vol C Tables 4.2.6.8 and 6.1.1.4'

loop_
_geom_angle_atom_site_label_1
_geom_angle_atom_site_label_2
_geom_angle_atom_site_label_3
_geom_angle
O1 C1 C2 118.2(4)
O1 C1 C6 124.8(5)
C2 C1 C6 116.9(5)
C3 C2 C1 123.0(5)
C3 C2 H2 118.5
C1 C2 H2 118.5
C2 C3 C4 118.5(5)
C2 C3 H3 120.8
C4 C3 H3 120.8
C5 C4 C3 120.5(5)
C5 C4 Br1 120.3(4)
C3 C4 Br1 119.2(4)
C4 C5 C6 122.3(5)
C4 C5 H5 118.8
C6 C5 H5 118.8
C5 C6 C1 118.7(5)
C5 C6 C7 117.0(4)
C1 C6 C7 124.3(5)
O3 C7 N1 123.3(5)
O3 C7 C6 118.6(5)
N1 C7 C6 118.1(4)
N1 C8 C9 108.2(4)
N1 C8 H8A 110.1
C9 C8 H8A 110.1
N1 C8 H8B 110.1
C9 C8 H8B 110.1
H8A C8 H8B 108.4
N2 C9 C8 108.7(4)
N2 C9 H9A 109.9
C8 C9 H9A 109.9
N2 C9 H9B 109.9
C8 C9 H9B 109.9
H9A C9 H9B 108.3
O4 C10 N2 123.8(4)
O4 C10 C11 118.9(4)
N2 C10 C11 117.3(4)
C12 C11 C16 120.0(4)
C12 C11 C10 116.0(4)
C16 C11 C10 124.0(4)
C13 C12 C11 120.8(5)
C13 C12 H12 119.6
C11 C12 H12 119.6
C12 C13 C14 121.1(5)
C12 C13 Br2 118.8(4)
C14 C13 Br2 120.0(4)
C15 C14 C13 118.4(4)
C15 C14 H14 120.8
C13 C14 H14 120.8
C14 C15 C16 122.6(5)
C14 C15 H15 118.7
C16 C15 H15 118.7
O2 C16 C11 124.2(4)
O2 C16 C15 118.7(4)
C11 C16 C15 117.1(4)
C18 C17 Co1 114.8(4)
C18 C17 H17A 108.6
Co1 C17 H17A 108.6
C18 C17 H17B 108.6
Co1 C17 H17B 108.6
H17A C17 H17B 107.5
N3 C18 C17 178.6(6)
C20 C19 H19A 109.5
C20 C19 H19B 109.5
H19A C19 H19B 109.5
C20 C19 H19C 109.5
H19A C19 H19C 109.5
H19B C19 H19C 109.5
C19 C20 C21 111.5(5)
C19 C20 H20A 109.3
C21 C20 H20A 109.3
C19 C20 H20B 109.3
C21 C20 H20B 109.3
H20A C20 H20B 108.0
C22 C21 C20 110.3(5)
C22 C21 H21A 109.6
C20 C21 H21A 109.6
C22 C21 H21B 109.6
C20 C21 H21B 109.6
H21A C21 H21B 108.1
N4 C22 C21 114.5(4)
N4 C22 H22A 108.6
C21 C22 H22A 108.6
N4 C22 H22B 108.6
C21 C22 H22B 108.6
H22A C22 H22B 107.6
C24 C23 H23A 109.5
C24 C23 H23B 109.5
H23A C23 H23B 109.5
C24 C23 H23C 109.5
H23A C23 H23C 109.5
H23B C23 H23C 109.5
C23 C24 C25 111.1(5)
C23 C24 H24A 109.4
C25 C24 H24A 109.4
C23 C24 H24B 109.4
C25 C24 H24B 109.4
H24A C24 H24B 108.0
C26 C25 C24 110.8(5)
C26 C25 H25A 109.5
C24 C25 H25A 109.5
C26 C25 H25B 109.5
C24 C25 H25B 109.5
H25A C25 H25B 108.1
C25 C26 N4 115.2(4)
C25 C26 H26A 108.5
N4 C26 H26A 108.5
C25 C26 H26B 108.5
N4 C26 H26B 108.5
H26A C26 H26B 107.5
C28 C27 H27A 109.5
C28 C27 H27B 109.5
H27A C27 H27B 109.5
C28 C27 H27C 109.5
H27A C27 H27C 109.5
H27B C27 H27C 109.5
C27 C28 C29 111.4(7)
C27 C28 H28A 109.3
C29 C28 H28A 109.3
C27 C28 H28B 109.3
C29 C28 H28B 109.3
H28A C28 H28B 108.0
C30 C29 C28 110.9(6)
C30 C29 H29A 109.5
C28 C29 H29A 109.5
C30 C29 H29B 109.5
C28 C29 H29B 109.5
H29A C29 H29B 108.1
C29 C30 N4 116.1(5)
C29 C30 H30A 108.3
N4 C30 H30A 108.3
C29 C30 H30B 108.3
N4 C30 H30B 108.3
H30A C30 H30B 107.4
C32 C31 H31A 109.5
C32 C31 H31B 109.5
H31A C31 H31B 109.5
C32 C31 H31C 109.5
H31A C31 H31C 109.5
H31B C31 H31C 109.5
C33 C32 C31 115.3(7)
C33 C32 H32A 108.4
C31 C32 H32A 108.4
C33 C32 H32B 108.4
C31 C32 H32B 108.4
H32A C32 H32B 107.5
C32 C33 C34 111.5(6)
C32 C33 H33A 109.3
C34 C33 H33A 109.3
C32 C33 H33B 109.3
C34 C33 H33B 109.3
H33A C33 H33B 108.0
N4 C34 C33 115.3(5)
N4 C34 H34A 108.5
C33 C34 H34A 108.5
N4 C34 H34B 108.5
C33 C34 H34B 108.5
H34A C34 H34B 107.5
C36 C35 H35A 109.5
C36 C35 H35B 109.5
H35A C35 H35B 109.5
C36 C35 H35C 109.5
H35A C35 H35C 109.5
H35B C35 H35C 109.5
C35 C36 C37 113.1(14)
C35 C36 H36A 109.0
C37 C36 H36A 109.0
C35 C36 H36B 109.0
C37 C36 H36B 109.0
H36A C36 H36B 107.8
C38 C37 C36 120.8(11)
C38 C37 H37A 107.1
C36 C37 H37A 107.1
C38 C37 H37B 107.1
C36 C37 H37B 107.1
H37A C37 H37B 106.8
C37 C38 N5 123.8(13)
C37 C38 H38A 106.4
N5 C38 H38A 106.4
C37 C38 H38B 106.4
N5 C38 H38B 106.4
H38A C38 H38B 106.5
C40 C39 H39A 109.5
C40 C39 H39B 109.5
H39A C39 H39B 109.5
C40 C39 H39C 109.5
H39A C39 H39C 109.5
H39B C39 H39C 109.5
C39 C40 C41 115.6(17)
C39 C40 H40A 108.4
C41 C40 H40A 108.4
C39 C40 H40B 108.4
C41 C40 H40B 108.4
H40A C40 H40B 107.4
C42 C41 C40 132.8(16)
C42 C41 H41A 104.0
C40 C41 H41A 104.0
C42 C41 H41B 104.0
C40 C41 H41B 104.0
H41A C41 H41B 105.5
C41 C42 N5 139.1(14)
C41 C42 H42A 102.3
N5 C42 H42A 102.3
C41 C42 H42B 102.3
N5 C42 H42B 102.3
H42A C42 H42B 104.9
C44 C43 H43A 109.5
C44 C43 H43B 109.5
H43A C43 H43B 109.5
C44 C43 H43C 109.5
H43A C43 H43C 109.5
H43B C43 H43C 109.5
C43 C44 C45 109.0(6)
C43 C44 H44A 109.9
C45 C44 H44A 109.9
C43 C44 H44B 109.9
C45 C44 H44B 109.9
H44A C44 H44B 108.3
C46 C45 C44 111.5(8)
C46 C45 H45A 109.3
C44 C45 H45A 109.3
C46 C45 H45B 109.3
C44 C45 H45B 109.3
H45A C45 H45B 108.0
C45 C46 N5 120.1(8)
C45 C46 H46A 107.3
N5 C46 H46A 107.3
C45 C46 H46B 107.3
N5 C46 H46B 107.3
H46A C46 H46B 106.9
C48 C47 H47A 109.5
C48 C47 H47B 109.5
H47A C47 H47B 109.5
C48 C47 H47C 109.5
H47A C47 H47C 109.5
H47B C47 H47C 109.5
C47 C48 C49 129.5(17)
C47 C48 H48A 104.9
C49 C48 H48A 104.9
C47 C48 H48B 104.9
C49 C48 H48B 104.9
H48A C48 H48B 105.8
C50 C49 C48 118.8(9)
C50 C49 H49A 107.6
C48 C49 H49A 107.6
C50 C49 H49B 107.6
C48 C49 H49B 107.6
H49A C49 H49B 107.1
C49 C50 N5 119.8(7)
C49 C50 H50A 107.4
N5 C50 H50A 107.4
C49 C50 H50B 107.4
N5 C50 H50B 107.4
H50A C50 H50B 106.9
O5 C51 C52 109.8(10)
O5 C51 H51A 109.7
C52 C51 H51A 109.7
O5 C51 H51B 109.7
C52 C51 H51B 109.7
H51A C51 H51B 108.2
C51 C52 C53 103.1(10)
C51 C52 H52A 111.1
C53 C52 H52A 111.1
C51 C52 H52B 111.1
C53 C52 H52B 111.1
H52A C52 H52B 109.1
C54 C53 C52 106.6(10)
C54 C53 H53A 110.4
C52 C53 H53A 110.4
C54 C53 H53B 110.4
C52 C53 H53B 110.4
H53A C53 H53B 108.6
O5 C54 C53 103.3(10)
O5 C54 H54A 111.1
C53 C54 H54A 111.1
O5 C54 H54B 111.1
C53 C54 H54B 111.1
H54A C54 H54B 109.1
C7 N1 C8 114.5(4)
C7 N1 Co1 130.7(3)
C8 N1 Co1 113.8(3)
C10 N2 C9 115.3(4)
C10 N2 Co1 130.5(3)
C9 N2 Co1 113.8(3)
C34 N4 C22 110.3(4)
C34 N4 C30 111.7(4)
C22 N4 C30 106.3(4)
C34 N4 C26 106.6(4)
C22 N4 C26 111.6(4)
C30 N4 C26 110.3(4)
C38 N5 C50 124.8(8)
C38 N5 C42 105.6(9)
C50 N5 C42 104.3(6)
C38 N5 C46 109.3(7)
C50 N5 C46 106.9(5)
C42 N5 C46 104.2(7)
C1 O1 Co1 126.4(3)
C16 O2 Co1 123.7(3)
C51 O5 C54 109.0(7)
N2 Co1 O1 167.31(17)
N2 Co1 N1 86.00(17)
O1 Co1 N1 93.66(16)
N2 Co1 O2 93.29(16)
O1 Co1 O2 85.48(14)
N1 Co1 O2 172.88(17)
N2 Co1 C17 99.3(2)
O1 Co1 C17 93.4(2)
N1 Co1 C17 96.4(2)
O2 Co1 C17 90.71(19)

loop_
_geom_bond_atom_site_label_1
_geom_bond_atom_site_label_2
_geom_bond_distance
C1 O1 1.310(6)
C1 C2 1.413(7)
C1 C6 1.427(6)
C2 C3 1.374(7)
C2 H2 0.9500
C3 C4 1.390(7)
C3 H3 0.9500
C4 C5 1.360(8)
C4 Br1 1.910(5)
C5 C6 1.390(7)
C5 H5 0.9500
C6 C7 1.486(7)
C7 O3 1.257(6)
C7 N1 1.329(6)
C8 N1 1.478(6)
C8 C9 1.504(8)
C8 H8A 0.9900
C8 H8B 0.9900
C9 N2 1.474(6)
C9 H9A 0.9900
C9 H9B 0.9900
C10 O4 1.261(6)
C10 N2 1.333(6)
C10 C11 1.499(6)
C11 C12 1.393(7)
C11 C16 1.411(6)
C12 C13 1.369(7)
C12 H12 0.9500
C13 C14 1.386(7)
C13 Br2 1.915(5)
C14 C15 1.378(7)
C14 H14 0.9500
C15 C16 1.414(6)
C15 H15 0.9500
C16 O2 1.318(6)
C17 C18 1.426(8)
C17 Co1 1.922(5)
C17 H17A 0.9900
C17 H17B 0.9900
C18 N3 1.142(7)
C19 C20 1.505(9)
C19 H19A 0.9800
C19 H19B 0.9800
C19 H19C 0.9800
C20 C21 1.529(7)
C20 H20A 0.9900
C20 H20B 0.9900
C21 C22 1.524(8)
C21 H21A 0.9900
C21 H21B 0.9900
C22 N4 1.519(6)
C22 H22A 0.9900
C22 H22B 0.9900
C23 C24 1.523(8)
C23 H23A 0.9800
C23 H23B 0.9800
C23 H23C 0.9800
C24 C25 1.532(7)
C24 H24A 0.9900
C24 H24B 0.9900
C25 C26 1.518(8)
C25 H25A 0.9900
C25 H25B 0.9900
C26 N4 1.530(6)
C26 H26A 0.9900
C26 H26B 0.9900
C27 C28 1.518(10)
C27 H27A 0.9800
C27 H27B 0.9800
C27 H27C 0.9800
C28 C29 1.524(10)
C28 H28A 0.9900
C28 H28B 0.9900
C29 C30 1.520(8)
C29 H29A 0.9900
C29 H29B 0.9900
C30 N4 1.527(7)
C30 H30A 0.9900
C30 H30B 0.9900
C31 C32 1.506(10)
C31 H31A 0.9800
C31 H31B 0.9800
C31 H31C 0.9800
C32 C33 1.465(10)
C32 H32A 0.9900
C32 H32B 0.9900
C33 C34 1.526(7)
C33 H33A 0.9900
C33 H33B 0.9900
C34 N4 1.492(7)
C34 H34A 0.9900
C34 H34B 0.9900
C35 C36 1.372(19)
C35 H35A 0.9800
C35 H35B 0.9800
C35 H35C 0.9800
C36 C37 1.685(17)
C36 H36A 0.9900
C36 H36B 0.9900
C37 C38 1.312(13)
C37 H37A 0.9900
C37 H37B 0.9900
C38 N5 1.402(11)
C38 H38A 0.9900
C38 H38B 0.9900
C39 C40 1.252(17)
C39 H39A 0.9800
C39 H39B 0.9800
C39 H39C 0.9800
C40 C41 1.600(15)
C40 H40A 0.9900
C40 H40B 0.9900
C41 C42 1.127(15)
C41 H41A 0.9900
C41 H41B 0.9900
C42 N5 1.538(12)
C42 H42A 0.9900
C42 H42B 0.9900
C43 C44 1.506(9)
C43 H43A 0.9800
C43 H43B 0.9800
C43 H43C 0.9800
C44 C45 1.527(10)
C44 H44A 0.9900
C44 H44B 0.9900
C45 C46 1.430(10)
C45 H45A 0.9900
C45 H45B 0.9900
C46 N5 1.521(10)
C46 H46A 0.9900
C46 H46B 0.9900
C47 C48 1.208(16)
C47 H47A 0.9800
C47 H47B 0.9800
C47 H47C 0.9800
C48 C49 1.437(13)
C48 H48A 0.9900
C48 H48B 0.9900
C49 C50 1.420(10)
C49 H49A 0.9900
C49 H49B 0.9900
C50 N5 1.483(8)
C50 H50A 0.9900
C50 H50B 0.9900
C51 O5 1.397(10)
C51 C52 1.436(13)
C51 H51A 0.9900
C51 H51B 0.9900
C52 C53 1.491(15)
C52 H52A 0.9900
C52 H52B 0.9900
C53 C54 1.456(13)
C53 H53A 0.9900
C53 H53B 0.9900
C54 O5 1.422(12)
C54 H54A 0.9900
C54 H54B 0.9900
N1 Co1 1.881(4)
N2 Co1 1.878(4)
O1 Co1 1.878(3)
O2 Co1 1.895(3)
